data_7115413
loop_
_publ_author_name
'Pavol Ondrisek'
'Rino Schwenk'
'Jan Cvengros'

_publ_section_title
;
 Synthesis of enantiomerically pure Troger's base derivatives via chiral
 disulfoxides
;
_journal_name_full Chem.Commun.
_journal_page_first 9168
_journal_paper_doi 10.1039/C4cc03963G
_journal_volume 50
_journal_year 2014
_chemical_absolute_configuration ad
_chemical_formula_moiety 'C17 H16 Br2 N2'
_chemical_formula_sum 'C17 H16 Br2 N2'
_chemical_formula_weight 408.14
_chemical_melting_point ?
_chemical_name_systematic
; 
 ? 
;
_space_group_IT_number 4
_space_group_name_Hall 'P 2yb'
_space_group_name_H-M_alt 'P 1 21 1'
_symmetry_cell_setting monoclinic
_symmetry_Int_Tables_number 4
_symmetry_space_group_name_Hall 'P 2yb'
_symmetry_space_group_name_H-M 'P 1 21 1'
_atom_sites_solution_hydrogens geom
_atom_sites_solution_primary direct
_atom_sites_solution_secondary difmap
_audit_creation_method SHELXL-97
_cell_angle_alpha 90.00
_cell_angle_beta 96.193(2)
_cell_angle_gamma 90.00
_cell_formula_units_Z 2
_cell_length_a 7.6662(11)
_cell_length_b 8.3832(12)
_cell_length_c 12.0468(17)
_cell_measurement_reflns_used 5443
_cell_measurement_temperature 100(2)
_cell_measurement_theta_max 31.23
_cell_measurement_theta_min 4.76
_cell_volume 769.70(19)
_computing_cell_refinement 'Bruker SAINT'
_computing_data_collection 'Bruker APEX2'
_computing_data_reduction 'Bruker SAINT'
_computing_molecular_graphics 'Bruker SHELXTL'
_computing_publication_material 'Bruker SHELXTL'
_computing_structure_refinement 'SHELXL-97 (Sheldrick, 1997)'
_computing_structure_solution 'SHELXS-97 (Sheldrick, 1990)'
_diffrn_ambient_temperature 100(2)
_diffrn_measured_fraction_theta_full 0.996
_diffrn_measured_fraction_theta_max 0.996
_diffrn_measurement_device_type 'CCD area detector'
_diffrn_measurement_method 'phi and omega scans'
_diffrn_radiation_monochromator graphite
_diffrn_radiation_source 'sealed tube'
_diffrn_radiation_type MoK\a
_diffrn_radiation_wavelength 0.71073
_diffrn_reflns_av_R_equivalents 0.0958
_diffrn_reflns_av_sigmaI/netI 0.0938
_diffrn_reflns_limit_h_max 12
_diffrn_reflns_limit_h_min -12
_diffrn_reflns_limit_k_max 13
_diffrn_reflns_limit_k_min -13
_diffrn_reflns_limit_l_max 19
_diffrn_reflns_limit_l_min -19
_diffrn_reflns_number 23565
_diffrn_reflns_theta_full 34.33
_diffrn_reflns_theta_max 34.33
_diffrn_reflns_theta_min 4.76
_exptl_absorpt_coefficient_mu 5.260
_exptl_absorpt_correction_type none
_exptl_crystal_colour colourless
_exptl_crystal_density_diffrn 1.761
_exptl_crystal_density_meas ?
_exptl_crystal_density_method 'not measured'
_exptl_crystal_description prism
_exptl_crystal_F_000 404
_exptl_crystal_recrystallization_method 'evaporation of ethyl acetate'
_exptl_crystal_size_max 0.07
_exptl_crystal_size_mid 0.05
_exptl_crystal_size_min 0.04
_refine_diff_density_max 0.859
_refine_diff_density_min -0.557
_refine_diff_density_rms 0.102
_refine_ls_abs_structure_details 'Flack H D (1983), Acta Cryst. A39, 876-881'
_refine_ls_abs_structure_Flack 0.001(8)
_refine_ls_extinction_method none
_refine_ls_goodness_of_fit_ref 0.823
_refine_ls_hydrogen_treatment constr
_refine_ls_matrix_type full
_refine_ls_number_parameters 192
_refine_ls_number_reflns 6413
_refine_ls_number_restraints 1
_refine_ls_restrained_S_all 0.822
_refine_ls_R_factor_all 0.0569
_refine_ls_R_factor_gt 0.0378
_refine_ls_shift/su_max 0.049
_refine_ls_shift/su_mean 0.002
_refine_ls_structure_factor_coef Fsqd
_refine_ls_weighting_details 'calc w=1/[\s^2^(Fo^2^)+(0.0181P)^2^+0.0000P] where P=(Fo^2^+2Fc^2^)/3'
_refine_ls_weighting_scheme calc
_refine_ls_wR_factor_gt 0.0578
_refine_ls_wR_factor_ref 0.0619
_reflns_number_gt 4858
_reflns_number_total 6413
_reflns_threshold_expression >2sigma(I)
_cod_data_source_file c4cc03963g2.cif
_cod_data_source_block jc269
_cod_depositor_comments
;
The following automatic conversions were performed:

'_chemical_melting_point' value 'not measured' was changed to '?' -
the value is undefined or not given.

Automatic conversion script
Id: cif_fix_values 2827 2014-09-09 07:05:25Z andrius 

The following automatic conversions were performed:

'_exptl_crystal_density_meas' value 'not measured' was changed to '?'
- the value is perceived as not measured.

Automatic conversion script
Id: cif_fix_values 3008 2015-01-20 13:52:24Z robertas 
;
_cod_original_sg_symbol_Hall P2yb
_cod_original_sg_symbol_H-M P2(1)
_cod_database_code 7115413

loop_
_symmetry_equiv_pos_as_xyz
'x, y, z'
'-x, y+1/2, -z'

loop_
_atom_site_label
_atom_site_type_symbol
_atom_site_fract_x
_atom_site_fract_y
_atom_site_fract_z
_atom_site_U_iso_or_equiv
_atom_site_adp_type
_atom_site_occupancy
_atom_site_symmetry_multiplicity
_atom_site_calc_flag
_atom_site_refinement_flags
Br1 Br 1.01383(4) -0.14243(3) 0.02703(2) 0.02313(7) Uani 1 1 d .
Br2 Br 0.56145(4) 0.43782(3) 0.46426(2) 0.02111(7) Uani 1 1 d .
N1 N 0.8754(3) -0.0345(3) 0.24965(16) 0.0144(4) Uani 1 1 d .
N2 N 0.6936(3) 0.1205(3) 0.36265(17) 0.0150(4) Uani 1 1 d .
C1 C 0.8007(3) -0.0345(3) 0.0453(2) 0.0162(5) Uani 1 1 d .
C2 C 0.6875(4) -0.0027(3) -0.0489(2) 0.0202(6) Uani 1 1 d .
H2 H 0.7227 -0.0254 -0.1205 0.024 Uiso 1 1 calc R
C3 C 0.5211(4) 0.0625(3) -0.0405(2) 0.0199(6) Uani 1 1 d .
C4 C 0.4795(4) 0.1021(3) 0.0656(2) 0.0182(5) Uani 1 1 d .
H4 H 0.3681 0.1479 0.0732 0.022 Uiso 1 1 calc R
C5 C 0.5958(4) 0.0769(3) 0.1610(2) 0.0145(6) Uani 1 1 d .
C6 C 0.5462(4) 0.1295(3) 0.2738(2) 0.0166(5) Uani 1 1 d .
H6A H 0.5028 0.2408 0.2680 0.020 Uiso 1 1 calc R
H6B H 0.4492 0.0615 0.2945 0.020 Uiso 1 1 calc R
C7 C 0.8131(4) 0.2512(3) 0.3591(2) 0.0131(5) Uani 1 1 d .
C8 C 0.7751(3) 0.4023(3) 0.40021(19) 0.0152(5) Uani 1 1 d .
C9 C 0.8850(4) 0.5307(3) 0.3952(2) 0.0176(5) Uani 1 1 d .
H9 H 0.8526 0.6315 0.4226 0.021 Uiso 1 1 calc R
C10 C 1.0444(4) 0.5138(3) 0.3500(2) 0.0169(5) Uani 1 1 d .
C11 C 1.0874(3) 0.3638(4) 0.31329(18) 0.0147(5) Uani 1 1 d .
H11 H 1.1974 0.3488 0.2853 0.018 Uiso 1 1 calc R
C12 C 0.9742(4) 0.2345(3) 0.3161(2) 0.0140(5) Uani 1 1 d .
C13 C 1.0248(4) 0.0747(3) 0.2687(2) 0.0162(5) Uani 1 1 d .
H13A H 1.0743 0.0930 0.1972 0.019 Uiso 1 1 calc R
H13B H 1.1171 0.0246 0.3211 0.019 Uiso 1 1 calc R
C14 C 0.7592(4) 0.0049(3) 0.1530(2) 0.0148(5) Uani 1 1 d .
C15 C 0.7826(3) -0.0320(3) 0.3493(2) 0.0168(5) Uani 1 1 d .
H15A H 0.8673 -0.0516 0.4159 0.020 Uiso 1 1 calc R
H15B H 0.6949 -0.1191 0.3445 0.020 Uiso 1 1 calc R
C16 C 0.3929(5) 0.0850(4) -0.1423(2) 0.0301(8) Uani 1 1 d .
H16A H 0.4556 0.1194 -0.2049 0.045 Uiso 1 1 calc R
H16B H 0.3066 0.1664 -0.1274 0.045 Uiso 1 1 calc R
H16C H 0.3325 -0.0160 -0.1613 0.045 Uiso 1 1 calc R
C17 C 1.1605(4) 0.6555(3) 0.3398(2) 0.0211(6) Uani 1 1 d .
H17A H 1.2770 0.6194 0.3243 0.032 Uiso 1 1 calc R
H17B H 1.1707 0.7161 0.4097 0.032 Uiso 1 1 calc R
H17C H 1.1097 0.7236 0.2785 0.032 Uiso 1 1 calc R

loop_
_atom_site_aniso_label
_atom_site_aniso_U_11
_atom_site_aniso_U_22
_atom_site_aniso_U_33
_atom_site_aniso_U_23
_atom_site_aniso_U_13
_atom_site_aniso_U_12
Br1 0.02434(15) 0.02325(14) 0.02270(13) -0.00574(12) 0.00665(11) 0.00570(13)
Br2 0.01921(14) 0.02846(15) 0.01608(11) -0.00200(12) 0.00387(9) 0.00947(13)
N1 0.0138(10) 0.0128(11) 0.0163(9) 0.0005(8) 0.0008(8) 0.0009(8)
N2 0.0125(11) 0.0176(11) 0.0148(10) 0.0006(8) 0.0011(8) 0.0027(9)
C1 0.0185(13) 0.0098(12) 0.0207(11) -0.0024(10) 0.0044(10) 0.0022(10)
C2 0.0301(16) 0.0167(13) 0.0140(11) -0.0016(10) 0.0042(11) 0.0009(11)
C3 0.0267(16) 0.0172(14) 0.0146(11) -0.0016(10) -0.0025(11) -0.0002(11)
C4 0.0196(14) 0.0179(13) 0.0166(12) -0.0006(10) 0.0001(11) 0.0025(11)
C5 0.0157(14) 0.0125(14) 0.0154(12) -0.0008(10) 0.0023(10) 0.0000(11)
C6 0.0162(13) 0.0209(14) 0.0127(11) 0.0002(10) 0.0016(10) 0.0018(11)
C7 0.0148(13) 0.0141(13) 0.0098(10) 0.0012(9) -0.0011(9) 0.0026(10)
C8 0.0168(12) 0.0186(14) 0.0098(9) 0.0023(9) 0.0006(9) 0.0053(10)
C9 0.0242(14) 0.0155(13) 0.0121(10) -0.0027(10) -0.0026(10) 0.0058(11)
C10 0.0215(14) 0.0173(13) 0.0108(10) 0.0008(10) -0.0024(10) 0.0007(11)
C11 0.0142(11) 0.0166(11) 0.0127(10) 0.0012(11) -0.0010(8) -0.0002(11)
C12 0.0165(14) 0.0149(13) 0.0103(11) 0.0001(10) -0.0002(10) 0.0015(11)
C13 0.0150(13) 0.0153(13) 0.0187(12) -0.0023(10) 0.0028(10) 0.0008(10)
C14 0.0174(13) 0.0113(12) 0.0157(11) 0.0015(10) 0.0018(10) -0.0005(10)
C15 0.0170(13) 0.0167(14) 0.0168(11) 0.0010(10) 0.0030(9) 0.0004(10)
C16 0.0384(19) 0.0331(19) 0.0167(13) 0.0007(13) -0.0068(13) 0.0118(15)
C17 0.0245(16) 0.0168(13) 0.0215(12) -0.0016(11) 0.0003(11) -0.0014(12)

loop_
_atom_type_symbol
_atom_type_description
_atom_type_scat_dispersion_real
_atom_type_scat_dispersion_imag
_atom_type_scat_source
C C 0.0033 0.0016 'International Tables Vol C Tables 4.2.6.8 and 6.1.1.4'
H H 0.0000 0.0000 'International Tables Vol C Tables 4.2.6.8 and 6.1.1.4'
N N 0.0061 0.0033 'International Tables Vol C Tables 4.2.6.8 and 6.1.1.4'
Br Br -0.2901 2.4595 'International Tables Vol C Tables 4.2.6.8 and 6.1.1.4'

loop_
_geom_angle_atom_site_label_1
_geom_angle_atom_site_label_2
_geom_angle_atom_site_label_3
_geom_angle
C14 N1 C15 110.55(19)
C14 N1 C13 113.0(2)
C15 N1 C13 107.71(19)
C7 N2 C15 110.9(2)
C7 N2 C6 112.5(2)
C15 N2 C6 107.2(2)
C2 C1 C14 121.9(2)
C2 C1 Br1 117.99(18)
C14 C1 Br1 120.0(2)
C1 C2 C3 120.9(2)
C4 C3 C2 117.4(3)
C4 C3 C16 121.8(3)
C2 C3 C16 120.8(2)
C3 C4 C5 122.2(3)
C4 C5 C14 120.3(2)
C4 C5 C6 119.7(2)
C14 C5 C6 119.9(3)
N2 C6 C5 112.9(2)
C12 C7 C8 116.6(3)
C12 C7 N2 121.9(2)
C8 C7 N2 121.5(2)
C9 C8 C7 122.8(2)
C9 C8 Br2 116.94(18)
C7 C8 Br2 120.3(2)
C8 C9 C10 120.3(2)
C11 C10 C9 117.7(2)
C11 C10 C17 122.0(2)
C9 C10 C17 120.3(3)
C10 C11 C12 122.0(2)
C11 C12 C7 120.6(3)
C11 C12 C13 119.5(2)
C7 C12 C13 119.9(2)
N1 C13 C12 112.5(2)
C5 C14 C1 117.1(2)
C5 C14 N1 121.8(2)
C1 C14 N1 121.0(2)
N1 C15 N2 112.1(2)

loop_
_geom_bond_atom_site_label_1
_geom_bond_atom_site_label_2
_geom_bond_distance
Br1 C1 1.901(2)
Br2 C8 1.908(2)
N1 C14 1.427(3)
N1 C15 1.461(3)
N1 C13 1.465(3)
N2 C7 1.432(4)
N2 C15 1.466(3)
N2 C6 1.472(3)
C1 C2 1.378(4)
C1 C14 1.408(3)
C2 C3 1.401(4)
C3 C4 1.391(3)
C3 C16 1.498(4)
C4 C5 1.392(4)
C5 C14 1.403(4)
C5 C6 1.516(4)
C7 C12 1.397(4)
C7 C8 1.402(4)
C8 C9 1.373(4)
C9 C10 1.397(4)
C10 C11 1.384(4)
C10 C17 1.497(4)
C11 C12 1.391(4)
C12 C13 1.522(4)

loop_
_geom_torsion_atom_site_label_1
_geom_torsion_atom_site_label_2
_geom_torsion_atom_site_label_3
_geom_torsion_atom_site_label_4
_geom_torsion
C14 C1 C2 C3 -3.7(4)
Br1 C1 C2 C3 173.8(2)
C1 C2 C3 C4 3.7(4)
C1 C2 C3 C16 -175.2(3)
C2 C3 C4 C5 -0.9(4)
C16 C3 C4 C5 177.9(3)
C3 C4 C5 C14 -2.0(4)
C3 C4 C5 C6 177.2(3)
C7 N2 C6 C5 78.0(3)
C15 N2 C6 C5 -44.1(3)
C4 C5 C6 N2 -169.9(2)
C14 C5 C6 N2 9.3(4)
C15 N2 C7 C12 17.2(3)
C6 N2 C7 C12 -102.8(3)
C15 N2 C7 C8 -161.8(2)
C6 N2 C7 C8 78.2(3)
C12 C7 C8 C9 2.7(4)
N2 C7 C8 C9 -178.3(2)
C12 C7 C8 Br2 -178.46(19)
N2 C7 C8 Br2 0.6(3)
C7 C8 C9 C10 -1.5(4)
Br2 C8 C9 C10 179.63(19)
C8 C9 C10 C11 -1.3(4)
C8 C9 C10 C17 177.2(2)
C9 C10 C11 C12 2.7(4)
C17 C10 C11 C12 -175.7(2)
C10 C11 C12 C7 -1.5(4)
C10 C11 C12 C13 176.7(2)
C8 C7 C12 C11 -1.2(4)
N2 C7 C12 C11 179.7(2)
C8 C7 C12 C13 -179.4(2)
N2 C7 C12 C13 1.5(4)
C14 N1 C13 C12 75.8(3)
C15 N1 C13 C12 -46.7(3)
C11 C12 C13 N1 -164.2(2)
C7 C12 C13 N1 14.0(3)
C4 C5 C14 C1 2.1(4)
C6 C5 C14 C1 -177.1(2)
C4 C5 C14 N1 -174.8(2)
C6 C5 C14 N1 6.0(4)
C2 C1 C14 C5 0.7(4)
Br1 C1 C14 C5 -176.73(19)
C2 C1 C14 N1 177.6(2)
Br1 C1 C14 N1 0.2(3)
C15 N1 C14 C5 15.8(3)
C13 N1 C14 C5 -105.0(3)
C15 N1 C14 C1 -160.9(2)
C13 N1 C14 C1 78.2(3)
C14 N1 C15 N2 -54.6(3)
C13 N1 C15 N2 69.3(3)
C7 N2 C15 N1 -53.2(3)
C6 N2 C15 N1 69.9(3)
